data_1101081
_publ_section_title
;
A1803_4
;
_chemical_formula_sum 'N Ti'
_chemical_name_common Phase_x
_symmetry_cell_setting cubic
_symmetry_space_group_name_H-M 'F m -3 m'
_cell_angle_alpha 90.0
_cell_angle_beta 90.0
_cell_angle_gamma 90.0
_cell_formula_units_Z 1
_cell_length_a 4.241
_cell_length_b 4.241
_cell_length_c 4.241
_refine_ls_d_res_high 5000
_refine_ls_d_res_low 0
_reflns_d_resolution_high 50
_reflns_d_resolution_low 0.3
_cod_original_formula_sum 'Ti N'
_cod_database_code 1101081

loop_
_atom_site_label
_atom_site_type_symbol
_atom_site_fract_x
_atom_site_fract_y
_atom_site_fract_z
Ti Ti 0 0 0
N N 0.5 0.5 0.5
